data_1559429
loop_
_publ_author_name
'Kutniewska, Sylwia E.'
'Kr\'owczy\'nski, Adam'
'Kami\'nski, Rados\/law'
'Jarzembska, Katarzyna N.'
'Pillet, S\'ebastien'
'Wenger, Emmanuel'
'Schaniel, Dominik'

_publ_section_title
;
 Photocrystallographic and spectroscopic studies of a model (N,N,O)-donor
 square-planar nickel(II) nitro complex: in search of high-conversion and
 stable photoswitchable materials
;
_journal_issue 6
_journal_name_full IUCrJ
_journal_page_first
;
;
_journal_paper_doi 10.1107/S205225252001307X
_journal_volume 7
_journal_year 2020
_chemical_formula_moiety 'C20 H15 N3 Ni O3'
_chemical_formula_sum 'C20 H15 N3 Ni O3'
_chemical_formula_weight 404.04
_space_group_IT_number 88
_space_group_name_Hall '-I 4ad'
_space_group_name_H-M_alt 'I 41/a :2'
_symmetry_cell_setting tetragonal
_symmetry_Int_Tables_number 88
_symmetry_space_group_name_Hall '-I 4ad'
_symmetry_space_group_name_H-M 'I 41/a :2'
_cell_angle_alpha 90
_cell_angle_beta 90
_cell_angle_gamma 90
_cell_formula_units_Z 16
_cell_length_a 14.8663(3)
_cell_length_b 14.8663(3)
_cell_length_c 29.8410(5)
_cell_measurement_reflns_used 15694
_cell_measurement_temperature 200.0
_cell_measurement_theta_max 73
_cell_measurement_theta_min 3.29
_cell_volume 6595.1(2)
_computing_cell_refinement 'CrysAlisPro 1.171.40.55a (Rigaku OD, 2019)'
_computing_data_collection 'CrysAlisPro 1.171.40.55a (Rigaku OD, 2019)'
_computing_data_reduction 'CrysAlisPro 1.171.40.55a (Rigaku OD, 2019)'
_diffrn_ambient_temperature 200.0
_diffrn_detector 'CCD plate'
_diffrn_measured_fraction_theta_full 0.99
_diffrn_measured_fraction_theta_max 0.99
_diffrn_measurement_device 'four-circle diffractometer'
_diffrn_measurement_device_type 'SuperNova, Cu, Atlas'
_diffrn_measurement_method '\w scans'
_diffrn_radiation_monochromator mirror
_diffrn_radiation_probe x-ray
_diffrn_radiation_source 'X-ray tube'
_diffrn_radiation_type 'Cu K\a'
_diffrn_radiation_wavelength 1.54184
_diffrn_reflns_av_R_equivalents 0.0704
_diffrn_reflns_av_unetI/netI 0.0156
_diffrn_reflns_limit_h_max 17
_diffrn_reflns_limit_h_min -17
_diffrn_reflns_limit_k_max 18
_diffrn_reflns_limit_k_min -18
_diffrn_reflns_limit_l_max 33
_diffrn_reflns_limit_l_min -36
_diffrn_reflns_number 23884
_diffrn_reflns_theta_full 73.26
_diffrn_reflns_theta_max 73.26
_diffrn_reflns_theta_min 3.32
_diffrn_source 'micro-focus sealed X-ray tube'
_exptl_absorpt_coefficient_mu 1.941
_exptl_absorpt_correction_T_max 1
_exptl_absorpt_correction_T_min 0.34
_exptl_absorpt_correction_type multi-scan
_exptl_absorpt_process_details
;
CrysAlisPro 1.171.40.55a (Rigaku Oxford Diffraction, 2019)
Empirical absorption correction using spherical harmonics,
 implemented in SCALE3 ABSPACK scaling algorithm.
;
_exptl_crystal_colour brown
_exptl_crystal_density_diffrn 1.6277
_exptl_crystal_description 'prism, cut'
_exptl_crystal_F_000 3328
_exptl_crystal_size_max 0.13
_exptl_crystal_size_mid 0.05
_exptl_crystal_size_min 0.05
_refine_diff_density_max 0.62
_refine_diff_density_min -0.52
_refine_ls_extinction_method none
_refine_ls_goodness_of_fit_gt 2.56
_refine_ls_goodness_of_fit_ref 2.46
_refine_ls_hydrogen_treatment constr
_refine_ls_number_constraints 78
_refine_ls_number_parameters 259
_refine_ls_number_reflns 3296
_refine_ls_number_restraints 0
_refine_ls_R_factor_all 0.0453
_refine_ls_R_factor_gt 0.0415
_refine_ls_shift/su_max 0.0120
_refine_ls_shift/su_mean 0.0011
_refine_ls_structure_factor_coef Fsqd
_refine_ls_weighting_details w=1/(\s^2^(I)+0.0004I^2^)
_refine_ls_weighting_scheme sigma
_refine_ls_wR_factor_gt 0.1000
_refine_ls_wR_factor_ref 0.1020
_reflns_number_gt 2946
_reflns_number_total 3296
_reflns_threshold_expression I>3\s(I)
_cod_data_source_file lq5032.cif
_cod_data_source_block 200K_irr_160K
_cod_depositor_comments
;
The following automatic conversions were performed:

data item '_diffrn_radiation_probe' value 'X-ray' was changed to
'x-ray' in accordance with the
/home/data/users/saulius/crontab/automatic-downloads/rss-feeds/IUCr/lib/dictionaries/cif_core.dic
dictionary named 'cif_core.dic' version 2.4.2 last updated on
2011-04-26.

Automatic conversion script
Id: cif_fix_values 7556 2019-12-06 15:28:31Z antanas 
;
_cod_original_sg_symbol_H-M 'I 41/a'
_cod_database_code 1559429

loop_
_space_group_symop_id
_space_group_symop_operation_xyz
1 x,y,z
2 -x,-y+1/2,z
3 -y+1/4,x+3/4,z+3/4
4 y+1/4,-x+1/4,z+1/4
5 -x,-y,-z
6 x,y+1/2,-z
7 y+1/4,-x+3/4,-z+3/4
8 -y+1/4,x+1/4,-z+1/4
9 x+1/2,y+1/2,z+1/2
10 -x+1/2,-y,z+1/2
11 -y+3/4,x+1/4,z+1/4
12 y+3/4,-x+3/4,z+3/4
13 -x+1/2,-y+1/2,-z+1/2
14 x+1/2,y,-z+1/2
15 y+3/4,-x+1/4,-z+1/4
16 -y+3/4,x+3/4,-z+3/4

loop_
_atom_site_label
_atom_site_type_symbol
_atom_site_fract_x
_atom_site_fract_y
_atom_site_fract_z
_atom_site_adp_type
_atom_site_U_iso_or_equiv
_atom_site_site_symmetry_multiplicity
_atom_site_occupancy
_atom_site_calc_flag
_atom_site_refinement_flags
_atom_site_disorder_assembly
_atom_site_disorder_group
Ni1 Ni 0.55893(2) 0.39191(3) 0.594006(11) Uani 0.04853(14) 16 1 d . . .
O1a O 0.73418(13) 0.36307(15) 0.61333(7) Uani 0.0655(13) 16 0.777(9) d . . .
O2a O 0.6995(2) 0.4972(2) 0.62014(9) Uani 0.0796(12) 16 0.777(9) d . . .
N1a N 0.67803(18) 0.4192(2) 0.61059(8) Uani 0.0514(10) 16 0.777(9) d . . .
O1b O 0.73418(13) 0.36307(15) 0.61333(7) Uiso 0.12(2) 16 0.130(10) d . . .
O2b O 0.6531(7) 0.4840(6) 0.6110(3) Uiso 0.051(3) 16 0.130(10) d . . .
N1b N 0.7284(8) 0.4381(7) 0.6201(3) Uiso 0.043(3) 16 0.130(10) d . . .
O1c O 0.7814(14) 0.4675(13) 0.6302(7) Uiso 0.067(7) 16 0.093(14) d . . .
O2c O 0.6531(7) 0.4840(6) 0.6110(3) Uiso 0.051(3) 16 0.093(14) d . . .
N1c N 0.7284(8) 0.4381(7) 0.6201(3) Uiso 0.043(3) 16 0.093(14) d . . .
O3 O 0.53399(9) 0.38913(10) 0.65410(5) Uani 0.0472(5) 16 1 d . . .
N2 N 0.44523(11) 0.35439(12) 0.57612(6) Uani 0.0427(5) 16 1 d . . .
N3 N 0.58375(11) 0.40028(13) 0.53215(6) Uani 0.0506(6) 16 1 d . . .
C1 C 0.65869(17) 0.4258(2) 0.51190(8) Uani 0.0693(10) 16 1 d . . .
C2 C 0.66639(18) 0.4336(2) 0.46546(8) Uani 0.0702(10) 16 1 d . . .
C3 C 0.59500(17) 0.41339(18) 0.43898(8) Uani 0.0593(8) 16 1 d . . .
C4 C 0.51416(15) 0.38313(16) 0.45900(7) Uani 0.0525(7) 16 1 d . . .
C5 C 0.43575(17) 0.3578(2) 0.43506(8) Uani 0.0651(9) 16 1 d . . .
C6 C 0.36198(16) 0.3294(2) 0.45792(9) Uani 0.0703(10) 16 1 d . . .
C7 C 0.35936(15) 0.32546(18) 0.50493(9) Uani 0.0590(8) 16 1 d . . .
C8 C 0.43416(13) 0.35097(14) 0.52935(7) Uani 0.0464(7) 16 1 d . . .
C9 C 0.51139(14) 0.37846(14) 0.50576(7) Uani 0.0468(7) 16 1 d . . .
C10 C 0.37938(13) 0.33221(14) 0.60385(8) Uani 0.0462(7) 16 1 d . . .
C11 C 0.38305(13) 0.33556(14) 0.64994(7) Uani 0.0441(6) 16 1 d . . .
C12 C 0.30278(15) 0.30437(17) 0.67713(8) Uani 0.0581(8) 16 1 d . . .
C13 C 0.29124(15) 0.36166(17) 0.71852(8) Uani 0.0598(8) 16 1 d . . .
C14 C 0.37629(13) 0.36507(13) 0.74543(7) Uani 0.0445(6) 16 1 d . . .
C15 C 0.37669(16) 0.36873(14) 0.79188(8) Uani 0.0514(7) 16 1 d . . .
C16 C 0.45644(17) 0.37270(14) 0.81550(8) Uani 0.0523(8) 16 1 d . . .
C17 C 0.53775(16) 0.37445(15) 0.79272(8) Uani 0.0520(7) 16 1 d . . .
C18 C 0.53865(14) 0.37260(14) 0.74647(7) Uani 0.0462(7) 16 1 d . . .
C19 C 0.45861(13) 0.36723(12) 0.72236(7) Uani 0.0392(6) 16 1 d . . .
C20 C 0.45950(12) 0.36425(13) 0.67292(7) Uani 0.0397(6) 16 1 d . . .
H1 H 0.710221 0.439707 0.53002 Uiso 0.0831 16 1 d . . .
H2 H 0.721965 0.453173 0.452291 Uiso 0.0842 16 1 d . . .
H3 H 0.599263 0.419548 0.407025 Uiso 0.0711 16 1 d . . .
H5 H 0.4348 0.360669 0.402921 Uiso 0.0782 16 1 d . . .
H6 H 0.3097 0.31131 0.441317 Uiso 0.0843 16 1 d . . .
H7 H 0.306016 0.305214 0.519993 Uiso 0.0708 16 1 d . . .
H10 H 0.324074 0.311963 0.59065 Uiso 0.0555 16 1 d . . .
H12a H 0.311183 0.242743 0.685776 Uiso 0.0697 16 1 d . . .
H12b H 0.249427 0.307959 0.659096 Uiso 0.0697 16 1 d . . .
H13a H 0.274329 0.42153 0.709888 Uiso 0.0717 16 1 d . . .
H13b H 0.243612 0.337553 0.736615 Uiso 0.0717 16 1 d . . .
H15 H 0.320629 0.368506 0.807846 Uiso 0.0617 16 1 d . . .
H16 H 0.455618 0.374241 0.847655 Uiso 0.0627 16 1 d . . .
H17 H 0.593292 0.376952 0.80909 Uiso 0.0624 16 1 d . . .
H18 H 0.594968 0.375031 0.730776 Uiso 0.0555 16 1 d . . .

loop_
_atom_site_aniso_label
_atom_site_aniso_type_symbol
_atom_site_aniso_U_11
_atom_site_aniso_U_22
_atom_site_aniso_U_33
_atom_site_aniso_U_12
_atom_site_aniso_U_13
_atom_site_aniso_U_23
Ni1 Ni 0.0371(2) 0.0766(3) 0.0319(2) -0.01058(16) -0.00009(13) -0.00326(15)
O1a O 0.0524(19) 0.078(3) 0.066(2) 0.0109(11) -0.0122(11) -0.0013(11)
O2a O 0.069(2) 0.090(2) 0.0792(19) -0.0240(15) -0.0077(14) -0.0311(14)
N1a N 0.0398(16) 0.085(2) 0.0288(12) -0.0106(14) 0.0036(9) 0.0002(11)
O3 O 0.0374(7) 0.0674(9) 0.0368(8) -0.0065(6) 0.0024(5) -0.0035(6)
N2 N 0.0364(8) 0.0538(10) 0.0378(9) 0.0013(7) -0.0015(6) -0.0045(7)
N3 N 0.0422(9) 0.0774(13) 0.0322(10) -0.0122(8) -0.0025(7) -0.0045(8)
C1 C 0.0539(14) 0.117(2) 0.0373(13) -0.0287(14) -0.0017(10) -0.0043(13)
C2 C 0.0615(15) 0.110(2) 0.0386(14) -0.0252(14) 0.0064(10) -0.0051(13)
C3 C 0.0638(14) 0.0817(17) 0.0323(12) -0.0036(12) 0.0015(10) -0.0080(11)
C4 C 0.0498(12) 0.0678(14) 0.0398(12) 0.0036(10) -0.0045(9) -0.0115(10)
C5 C 0.0565(14) 0.100(2) 0.0392(13) 0.0075(13) -0.0092(10) -0.0202(12)
C6 C 0.0455(13) 0.111(2) 0.0540(16) -0.0004(13) -0.0121(11) -0.0252(14)
C7 C 0.0395(12) 0.0857(17) 0.0517(15) -0.0007(11) -0.0039(9) -0.0179(12)
C8 C 0.0389(10) 0.0573(12) 0.0431(12) 0.0038(9) -0.0032(8) -0.0101(9)
C9 C 0.0424(11) 0.0582(12) 0.0398(12) 0.0030(9) -0.0031(8) -0.0087(9)
C10 C 0.0337(10) 0.0555(12) 0.0495(13) -0.0015(8) -0.0015(8) -0.0012(9)
C11 C 0.0363(10) 0.0504(11) 0.0458(12) 0.0011(8) 0.0024(8) 0.0015(9)
C12 C 0.0406(11) 0.0797(17) 0.0540(14) -0.0089(11) 0.0037(10) 0.0058(11)
C13 C 0.0414(11) 0.0783(16) 0.0597(15) 0.0065(10) 0.0146(10) 0.0070(12)
C14 C 0.0469(11) 0.0384(10) 0.0482(12) 0.0049(8) 0.0121(9) 0.0022(8)
C15 C 0.0596(13) 0.0428(11) 0.0519(13) 0.0010(9) 0.0203(10) -0.0012(9)
C16 C 0.0747(15) 0.0448(12) 0.0373(12) 0.0007(10) 0.0108(10) -0.0024(9)
C17 C 0.0591(13) 0.0567(13) 0.0402(12) 0.0030(10) -0.0003(9) -0.0045(9)
C18 C 0.0461(11) 0.0514(12) 0.0412(12) 0.0033(9) 0.0063(8) -0.0035(9)
C19 C 0.0434(10) 0.0335(9) 0.0408(11) 0.0054(7) 0.0073(8) -0.0004(7)
C20 C 0.0368(10) 0.0403(10) 0.0420(11) 0.0045(8) 0.0047(8) 0.0006(8)

loop_
_atom_type_symbol
_atom_type_scat_dispersion_real
_atom_type_scat_dispersion_imag
_atom_type_scat_source
_atom_type_scat_Cromer_Mann_a1
_atom_type_scat_Cromer_Mann_b1
_atom_type_scat_Cromer_Mann_a2
_atom_type_scat_Cromer_Mann_b2
_atom_type_scat_Cromer_Mann_a3
_atom_type_scat_Cromer_Mann_b3
_atom_type_scat_Cromer_Mann_a4
_atom_type_scat_Cromer_Mann_b4
_atom_type_scat_Cromer_Mann_c
C 0.0181 0.0091 'International Tables Vol C tables 4.2.6.8 and 6.1.1.4' 2.31 20.843901 1.02 10.2075 1.5886 0.5687 0.865 51.651199 0.2156
H 0.0000 0.0000 'International Tables Vol C tables 4.2.6.8 and 6.1.1.4' 0.493002 10.5109 0.322912 26.1257 0.140191 3.14236 0.04081 57.799702 0.003038
N 0.0311 0.0180 'International Tables Vol C tables 4.2.6.8 and 6.1.1.4' 12.2126 0.0057 3.1322 9.8933 2.0125 28.997499 1.1663 0.5826 -11.529
Ni -3.0029 0.5091 'International Tables Vol C tables 4.2.6.8 and 6.1.1.4' 12.8376 3.8785 7.292 0.2565 4.4438 12.1763 2.38 66.342102 1.0341
O 0.0492 0.0322 'International Tables Vol C tables 4.2.6.8 and 6.1.1.4' 3.0485 13.2771 2.2868 5.7011 1.5463 0.3239 0.867 32.908901 0.2508

loop_
_exptl_crystal_face_index_h
_exptl_crystal_face_index_k
_exptl_crystal_face_index_l
_exptl_crystal_face_perp_dist
? ? ? ?

loop_
_geom_angle_atom_site_label_1
_geom_angle_atom_site_label_2
_geom_angle_atom_site_label_3
_geom_angle_site_symmetry_1
_geom_angle_site_symmetry_2
_geom_angle_site_symmetry_3
_geom_angle
_geom_angle_publ_flag
N1a Ni1 O2b . . . 30.4(3) ?
N1a Ni1 O3 . . . 86.44(9) ?
N1a Ni1 N2 . . . 174.66(10) ?
N1a Ni1 N3 . . . 93.36(9) ?
O2b Ni1 O3 . . . 84.8(3) ?
O2b Ni1 N2 . . . 154.8(3) ?
O2b Ni1 N3 . . . 93.7(3) ?
O3 Ni1 N2 . . . 95.18(7) ?
O3 Ni1 N3 . . . 177.49(7) ?
N2 Ni1 N3 . . . 85.24(7) ?
N1a O2a O2b . . . 56.3(7) ?
N1a O2a O1c . . . 88.9(7) ?
O2b O2a N1b . . . 99.5(10) ?
O2b O2a O1c . . . 145.2(10) ?
Ni1 N1a O1a . . . 122.0(2) ?
Ni1 N1a O2a . . . 120.4(2) ?
Ni1 N1a O2b . . . 82.4(6) ?
Ni1 N1a N1b . . . 171.5(8) ?
O1a N1a O2a . . . 117.6(3) ?
O1a N1a O2b . . . 155.5(6) ?
O1a N1a N1b . . . 65.6(7) ?
O2a N1a N1b . . . 52.0(7) ?
O2b N1a N1b . . . 90.2(9) ?
Ni1 O2b O2a . . . 152.2(9) ?
Ni1 O2b N1a . . . 67.3(5) ?
Ni1 O2b N1b . . . 106.5(7) ?
O2a O2b N1a . . . 85.4(9) ?
O2a O2b N1b . . . 46.1(7) ?
O1a N1b O2a . . . 156.2(12) ?
O1a N1b N1a . . . 71.5(8) ?
O1a N1b O2b . . . 121.8(10) ?
O1a N1b O1c . . . 117.0(14) ?
O2a N1b N1a . . . 84.8(10) ?
O2a N1b O1c . . . 86.6(13) ?
N1a N1b O2b . . . 50.4(7) ?
N1a N1b O1c . . . 171.4(16) ?
O2b N1b O1c . . . 121.0(14) ?
O2a O1c N1b . . . 47.6(10) ?
Ni1 O3 C20 . . . 127.16(13) ?
Ni1 N2 C8 . . . 113.68(11) ?
Ni1 N2 C10 . . . 124.59(15) ?
C8 N2 C10 . . . 121.72(16) ?
Ni1 N3 C1 . . . 129.13(15) ?
Ni1 N3 C9 . . . 113.09(12) ?
C1 N3 C9 . . . 117.76(19) ?
N3 C1 C2 . . . 123.1(3) ?
N3 C1 H1 . . . 118.43 ?
C2 C1 H1 . . . 118.42 ?
C1 C2 C3 . . . 119.7(3) ?
C1 C2 H2 . . . 120.16 ?
C3 C2 H2 . . . 120.12 ?
C2 C3 C4 . . . 119.2(2) ?
C2 C3 H3 . . . 120.38 ?
C4 C3 H3 . . . 120.37 ?
C3 C4 C5 . . . 124.7(2) ?
C3 C4 C9 . . . 117.54(17) ?
C5 C4 C9 . . . 117.75(17) ?
C4 C5 C6 . . . 119.5(2) ?
C4 C5 H5 . . . 120.28 ?
C6 C5 H5 . . . 120.18 ?
C5 C6 C7 . . . 122.4(2) ?
C5 C6 H6 . . . 118.79 ?
C7 C6 H6 . . . 118.78 ?
C6 C7 C8 . . . 119.5(2) ?
C6 C7 H7 . . . 120.2 ?
C8 C7 H7 . . . 120.26 ?
N2 C8 C7 . . . 128.80(17) ?
N2 C8 C9 . . . 113.03(15) ?
C7 C8 C9 . . . 118.2(2) ?
N3 C9 C4 . . . 122.54(15) ?
N3 C9 C8 . . . 114.91(18) ?
C4 C9 C8 . . . 122.55(16) ?
N2 C10 C11 . . . 125.92(16) ?
N2 C10 H10 . . . 117.06 ?
C11 C10 H10 . . . 117.02 ?
C10 C11 C12 . . . 119.54(15) ?
C10 C11 C20 . . . 122.26(16) ?
C12 C11 C20 . . . 118.17(18) ?
C11 C12 C13 . . . 110.80(19) ?
C11 C12 H12a . . . 109.51 ?
C11 C12 H12b . . . 109.47 ?
C13 C12 H12a . . . 109.48 ?
C13 C12 H12b . . . 109.45 ?
H12a C12 H12b . . . 108.08 ?
C12 C13 C14 . . . 111.14(15) ?
C12 C13 H13a . . . 109.46 ?
C12 C13 H13b . . . 109.47 ?
C14 C13 H13a . . . 109.46 ?
C14 C13 H13b . . . 109.47 ?
H13a C13 H13b . . . 107.77 ?
C13 C14 C15 . . . 122.69(19) ?
C13 C14 C19 . . . 118.25(18) ?
C15 C14 C19 . . . 119.03(19) ?
C14 C15 C16 . . . 121.0(2) ?
C14 C15 H15 . . . 119.47 ?
C16 C15 H15 . . . 119.48 ?
C15 C16 C17 . . . 119.9(2) ?
C15 C16 H16 . . . 120.08 ?
C17 C16 H16 . . . 119.97 ?
C16 C17 C18 . . . 119.8(2) ?
C16 C17 H17 . . . 120.06 ?
C18 C17 H17 . . . 120.16 ?
C17 C18 C19 . . . 120.69(19) ?
C17 C18 H18 . . . 119.61 ?
C19 C18 H18 . . . 119.69 ?
C14 C19 C18 . . . 119.49(19) ?
C14 C19 C20 . . . 119.82(15) ?
C18 C19 C20 . . . 120.69(15) ?
O3 C20 C11 . . . 124.82(19) ?
O3 C20 C19 . . . 115.65(15) ?
C11 C20 C19 . . . 119.53(15) ?

loop_
_geom_bond_atom_site_label_1
_geom_bond_atom_site_label_2
_geom_bond_site_symmetry_1
_geom_bond_site_symmetry_2
_geom_bond_distance
_geom_bond_publ_flag
Ni1 N1a . . 1.882(3) ?
Ni1 O2b . . 2.023(10) ?
Ni1 O3 . . 1.8316(15) ?
Ni1 N2 . . 1.8586(15) ?
Ni1 N3 . . 1.8868(18) ?
O1a N1a . . 1.183(3) ?
O1a N1b . . 1.136(10) ?
O2a N1a . . 1.236(4) ?
O2a O2b . . 0.767(11) ?
O2a N1b . . 0.978(11) ?
O2a O1c . . 1.322(16) ?
N1a O2b . . 1.032(10) ?
N1a N1b . . 0.849(12) ?
O2b N1b . . 1.339(15) ?
N1b O1c . . 0.949(19) ?
O3 C20 . . 1.295(2) ?
N2 C8 . . 1.406(3) ?
N2 C10 . . 1.323(2) ?
N3 C1 . . 1.322(3) ?
N3 C9 . . 1.372(2) ?
C1 C2 . . 1.395(3) ?
C1 H1 . . 0.9601 ?
C2 C3 . . 1.357(4) ?
C2 H2 . . 0.9599 ?
C3 C4 . . 1.415(3) ?
C3 H3 . . 0.96 ?
C4 C5 . . 1.418(3) ?
C4 C9 . . 1.398(3) ?
C5 C6 . . 1.359(4) ?
C5 H5 . . 0.9601 ?
C6 C7 . . 1.405(4) ?
C6 H6 . . 0.9604 ?
C7 C8 . . 1.382(3) ?
C7 H7 . . 0.9606 ?
C8 C9 . . 1.407(2) ?
C10 C11 . . 1.377(3) ?
C10 H10 . . 0.9603 ?
C11 C12 . . 1.515(3) ?
C11 C20 . . 1.395(2) ?
C12 C13 . . 1.510(4) ?
C12 H12a . . 0.9604 ?
C12 H12b . . 0.9602 ?
C13 C14 . . 1.499(2) ?
C13 H13a . . 0.9594 ?
C13 H13b . . 0.9597 ?
C14 C15 . . 1.387(3) ?
C14 C19 . . 1.404(2) ?
C15 C16 . . 1.380(4) ?
C15 H15 . . 0.9601 ?
C16 C17 . . 1.388(4) ?
C16 H16 . . 0.9599 ?
C17 C18 . . 1.380(3) ?
C17 H17 . . 0.9594 ?
C18 C19 . . 1.392(2) ?
C18 H18 . . 0.9607 ?
C19 C20 . . 1.476(3) ?

loop_
_geom_hbond_atom_site_label_D
_geom_hbond_atom_site_label_H
_geom_hbond_atom_site_label_A
_geom_hbond_site_symmetry_D
_geom_hbond_site_symmetry_H
_geom_hbond_site_symmetry_A
_geom_hbond_distance_DH
_geom_hbond_distance_HA
_geom_hbond_distance_DA
_geom_hbond_angle_DHA
_geom_hbond_publ_flag
C1 H1 N1a . . . 0.96 2.47 2.961(3) 111.52 ?
C2 H2 O2a . . 3_644 0.96 2.49 3.130(4) 123.63 ?
C15 H15 O1c . . 14_456 0.96 2.44 3.100(19) 125.72 ?
